data_2100298
loop_
_publ_author_name
'Hao, Xiang'
'Parkin, Sean'
'Brock, Carolyn Pratt'

_publ_section_title
;
 Three modulation patterns in four related
 [<i>M</i>(H~2~O)~2~(15-crown-5)](NO~3~)~2~ structures
;
_journal_coeditor_code BM5026
_journal_issue 6
_journal_name_full 'Acta Crystallographica Section B'
_journal_page_first 675
_journal_page_last 688
_journal_paper_doi 10.1107/S0108768105026662
_journal_volume 61
_journal_year 2005
_chemical_formula_moiety '(C10 H24 O7 Co 2+), 2(N O3 1-)'
_chemical_formula_sum 'C10 H24 Co N2 O13'
_chemical_formula_weight 439.24
_chemical_name_systematic
;
 diaqua(15-crown-5)cobalt(II) nitrate
;
_space_group_IT_number 76
_symmetry_cell_setting tetragonal
_symmetry_space_group_name_Hall 'P 4w'
_symmetry_space_group_name_H-M 'P 41'
_atom_sites_solution_hydrogens geom
_atom_sites_solution_primary direct
_atom_sites_solution_secondary difmap
_audit_creation_method SHELXL-97
_cell_angle_alpha 90.00
_cell_angle_beta 90.00
_cell_angle_gamma 90.00
_cell_formula_units_Z 8
_cell_length_a 11.425(2)
_cell_length_b 11.425(2)
_cell_length_c 27.248(5)
_cell_measurement_reflns_used 8528
_cell_measurement_temperature 294(2)
_cell_measurement_theta_max 27.48
_cell_measurement_theta_min 1.00
_cell_volume 3556.7(11)
_computing_cell_refinement 'SCALEPACK (Otwinowski & Minor, 1997)'
_computing_data_collection 'COLLECT (Nonius, 1999)'
_computing_data_reduction 'DENZO-SMN (Otwinowski & Minor, 1997)'
_computing_molecular_graphics 'XP in Siemens SHELXTL (Sheldrick, 1994)'
_computing_publication_material
;
SHELX97-2 (Sheldrick, 1997) and local procedures
;
_computing_structure_refinement 'SHELXL-97 (Sheldrick, 1997)'
_computing_structure_solution 'SHELXS-97 (Sheldrick, 1997)'
_diffrn_ambient_temperature 294(2)
_diffrn_detector_area_resol_mean 18
_diffrn_measured_fraction_theta_full 1.000
_diffrn_measured_fraction_theta_max 1.000
_diffrn_measurement_device_type 'Nonius KappaCCD diffractometer'
_diffrn_measurement_method '\w scans at fixed \c = 55\%'
_diffrn_radiation_monochromator graphite
_diffrn_radiation_source 'fine-focus sealed tube'
_diffrn_radiation_type MoK\a
_diffrn_radiation_wavelength 0.71073
_diffrn_reflns_av_R_equivalents 0.0716
_diffrn_reflns_av_sigmaI/netI 0.0933
_diffrn_reflns_limit_h_max 13
_diffrn_reflns_limit_h_min -13
_diffrn_reflns_limit_k_max 13
_diffrn_reflns_limit_k_min -11
_diffrn_reflns_limit_l_max 32
_diffrn_reflns_limit_l_min -31
_diffrn_reflns_number 17230
_diffrn_reflns_theta_full 25.00
_diffrn_reflns_theta_max 25.00
_diffrn_reflns_theta_min 1.49
_diffrn_standards_decay_% <1
_exptl_absorpt_coefficient_mu 1.035
_exptl_absorpt_correction_T_max 0.7465
_exptl_absorpt_correction_T_min 0.6823
_exptl_absorpt_correction_type multi-scan
_exptl_absorpt_process_details 'SCALEPACK (Otwinowski & Minor, 1997)'
_exptl_crystal_colour purple
_exptl_crystal_density_diffrn 1.641
_exptl_crystal_density_method 'not measured'
_exptl_crystal_description block
_exptl_crystal_F_000 1832
_exptl_crystal_size_max 0.40
_exptl_crystal_size_mid 0.30
_exptl_crystal_size_min 0.30
_refine_diff_density_max 0.408
_refine_diff_density_min -0.249
_refine_ls_abs_structure_details 'Flack H D (1983), Acta Cryst. A39, 876-881'
_refine_ls_abs_structure_Flack -0.02(2)
_refine_ls_extinction_coef 0.00177(16)
_refine_ls_extinction_expression Fc^*^=kFc[1+0.001xFc^2^\l^3^/sin(2\q)]^-1/4^
_refine_ls_extinction_method SHELXL
_refine_ls_goodness_of_fit_ref 0.942
_refine_ls_hydrogen_treatment constr
_refine_ls_matrix_type full
_refine_ls_number_parameters 369
_refine_ls_number_reflns 6261
_refine_ls_number_restraints 52
_refine_ls_restrained_S_all 0.939
_refine_ls_R_factor_all 0.1030
_refine_ls_R_factor_gt 0.0459
_refine_ls_shift/su_max 0.002
_refine_ls_shift/su_mean 0.000
_refine_ls_structure_factor_coef Fsqd
_refine_ls_weighting_details 'calc w=1/[\s^2^(Fo^2^)+(0.0348P)^2^+0.0000P] where P=(Fo^2^+2Fc^2^)/3'
_refine_ls_weighting_scheme calc
_refine_ls_wR_factor_gt 0.0812
_refine_ls_wR_factor_ref 0.0959
_reflns_number_gt 3814
_reflns_number_total 6261
_reflns_threshold_expression >2\s(I)
_cod_data_source_file bm5026.cif
_cod_data_source_block k02155
_cod_original_cell_volume 3556.7(10)
_cod_original_sg_symbol_H-M P4(1)
_cod_database_code 2100298
_cod_database_fobs_code 2100298

loop_
_symmetry_equiv_pos_as_xyz
'x, y, z'
'-x, -y, z+1/2'
'-y, x, z+1/4'
'y, -x, z+3/4'

loop_
_atom_site_label
_atom_site_fract_x
_atom_site_fract_y
_atom_site_fract_z
_atom_site_U_iso_or_equiv
_atom_site_adp_type
_atom_site_calc_flag
_atom_site_refinement_flags
_atom_site_occupancy
_atom_site_disorder_assembly
_atom_site_disorder_group
_atom_site_type_symbol
Co1 0.7445(2) 0.16766(7) 0.11497(7) 0.0316(3) Uani d . 1 . . Co
O11 0.8731(5) 0.0561(4) 0.0787(3) 0.0430(8) Uani d D 1 . . O
O21 0.8731(5) 0.2811(5) 0.0797(3) 0.0655(10) Uani d D 1 . . O
O31 0.6902(5) 0.3527(5) 0.1246(3) 0.0678(11) Uani d D 1 . . O
O41 0.5989(5) 0.1737(5) 0.1699(3) 0.0469(7) Uani d D 1 . . O
O51 0.6762(5) -0.0132(4) 0.1230(3) 0.0426(8) Uani d D 1 . . O
O61 0.6439(6) 0.1641(6) 0.0513(3) 0.0462(8) Uani d D 1 . . O
H1W 0.5805 0.1448 0.0515 0.069 Uiso d . 1 . . H
H2W 0.6519 0.2056 0.0283 0.069 Uiso d . 1 . . H
O71 0.8477(6) 0.1493(6) 0.1763(3) 0.0448(8) Uani d D 1 . . O
H3W 0.9189 0.1457 0.1737 0.067 Uiso d . 1 . . H
H4W 0.8429 0.1585 0.2055 0.067 Uiso d . 1 . . H
C11 0.9350(9) 0.1101(7) 0.0404(4) 0.0620(17) Uani d D 1 . . C
H11A 0.8862 0.1156 0.0113 0.074 Uiso calc R 1 . . H
H11B 1.0042 0.0648 0.0322 0.074 Uiso calc R 1 . . H
C21 0.9695(8) 0.2307(7) 0.0577(4) 0.0497(14) Uani d D 1 . . C
H21A 1.0335 0.2254 0.0809 0.060 Uiso calc R 1 . . H
H21B 0.9948 0.2780 0.0301 0.060 Uiso calc R 1 . . H
C31 0.8634(10) 0.3965(7) 0.0857(5) 0.097(3) Uani d D 1 . . C
H31A 0.8548 0.4314 0.0535 0.116 Uiso calc R 1 . . H
H31B 0.9367 0.4248 0.0992 0.116 Uiso calc R 1 . . H
C41 0.7738(8) 0.4386(7) 0.1150(7) 0.0801(17) Uani d D 1 . . C
H41A 0.7365 0.5042 0.0987 0.096 Uiso calc R 1 . . H
H41B 0.8061 0.4665 0.1457 0.096 Uiso calc R 1 . . H
C51 0.6138(8) 0.3765(7) 0.1634(4) 0.0602(16) Uani d D 1 . . C
H51A 0.5708 0.4481 0.1570 0.072 Uiso calc R 1 . . H
H51B 0.6576 0.3866 0.1936 0.072 Uiso calc R 1 . . H
C61 0.5311(8) 0.2762(7) 0.1683(4) 0.0533(15) Uani d D 1 . . C
H61A 0.4852 0.2838 0.1981 0.064 Uiso calc R 1 . . H
H61B 0.4780 0.2739 0.1405 0.064 Uiso calc R 1 . . H
C71 0.5324(8) 0.0692(7) 0.1737(4) 0.0586(16) Uani d D 1 . . C
H71A 0.4722 0.0671 0.1486 0.070 Uiso calc R 1 . . H
H71B 0.4953 0.0642 0.2057 0.070 Uiso calc R 1 . . H
C81 0.6173(7) -0.0299(8) 0.1668(3) 0.0525(15) Uani d D 1 . . C
H81A 0.6726 -0.0319 0.1938 0.063 Uiso calc R 1 . . H
H81B 0.5756 -0.1038 0.1660 0.063 Uiso calc R 1 . . H
C91 0.7634(9) -0.0987(5) 0.1125(5) 0.0447(11) Uani d D 1 . . C
H91A 0.7275 -0.1743 0.1067 0.054 Uiso calc R 1 . . H
H91B 0.8172 -0.1059 0.1399 0.054 Uiso calc R 1 . . H
C101 0.8289(8) -0.0568(6) 0.0663(4) 0.0544(14) Uani d D 1 . . C
H10A 0.8923 -0.1099 0.0582 0.065 Uiso calc R 1 . . H
H10B 0.7760 -0.0520 0.0385 0.065 Uiso calc R 1 . . H
Co2 0.2543(2) 0.66298(7) 0.11167(7) 0.0290(3) Uani d . 1 . . Co
O12 0.1223(4) 0.5506(4) 0.1468(3) 0.0430(8) Uani d D 1 . . O
O22 0.1277(5) 0.7769(5) 0.1483(3) 0.0655(10) Uani d D 1 . . O
O32 0.3081(5) 0.8472(5) 0.0996(3) 0.0678(11) Uani d D 1 . . O
O42 0.3993(5) 0.6672(5) 0.0576(3) 0.0469(7) Uani d D 1 . . O
O52 0.3217(5) 0.4797(4) 0.1041(2) 0.0426(8) Uani d D 1 . . O
O62 0.3545(6) 0.6561(7) 0.1745(3) 0.0462(8) Uani d D 1 . . O
H5W 0.4231 0.6569 0.1782 0.069 Uiso d . 1 . . H
H6W 0.3337 0.7062 0.1929 0.069 Uiso d . 1 . . H
O72 0.1511(6) 0.6475(6) 0.0499(3) 0.0448(8) Uani d D 1 . . O
H7W 0.0877 0.6236 0.0466 0.067 Uiso d . 1 . . H
H8W 0.1486 0.7107 0.0398 0.067 Uiso d . 1 . . H
C12 0.0607(9) 0.6062(7) 0.1856(4) 0.0620(17) Uani d D 1 . . C
H12A 0.1094 0.6103 0.2147 0.074 Uiso calc R 1 . . H
H12B -0.0095 0.5623 0.1935 0.074 Uiso calc R 1 . . H
C22 0.0292(8) 0.7263(7) 0.1688(4) 0.0497(14) Uani d D 1 . . C
H22A -0.0332 0.7224 0.1447 0.060 Uiso calc R 1 . . H
H22B 0.0022 0.7727 0.1964 0.060 Uiso calc R 1 . . H
C32 0.1308(9) 0.8891(7) 0.1360(5) 0.097(3) Uani d D 1 . . C
H32A 0.1184 0.9341 0.1658 0.116 Uiso calc R 1 . . H
H32B 0.0641 0.9038 0.1149 0.116 Uiso calc R 1 . . H
C42 0.2302(9) 0.9357(7) 0.1125(7) 0.0801(17) Uani d D 1 . . C
H42A 0.2063 0.9778 0.0833 0.096 Uiso calc R 1 . . H
H42B 0.2688 0.9906 0.1343 0.096 Uiso calc R 1 . . H
C52 0.3873(8) 0.8716(7) 0.0629(4) 0.0602(16) Uani d D 1 . . C
H52A 0.4328 0.9405 0.0711 0.072 Uiso calc R 1 . . H
H52B 0.3467 0.8861 0.0322 0.072 Uiso calc R 1 . . H
C62 0.4647(8) 0.7684(7) 0.0581(4) 0.0533(15) Uani d D 1 . . C
H62A 0.5096 0.7742 0.0280 0.064 Uiso calc R 1 . . H
H62B 0.5191 0.7663 0.0854 0.064 Uiso calc R 1 . . H
C72 0.4643(7) 0.5618(7) 0.0523(4) 0.0586(16) Uani d D 1 . . C
H72A 0.5258 0.5577 0.0768 0.070 Uiso calc R 1 . . H
H72B 0.4999 0.5580 0.0200 0.070 Uiso calc R 1 . . H
C82 0.3794(7) 0.4628(8) 0.0590(3) 0.0525(15) Uani d D 1 . . C
H82A 0.3231 0.4620 0.0323 0.063 Uiso calc R 1 . . H
H82B 0.4207 0.3886 0.0591 0.063 Uiso calc R 1 . . H
C92 0.2310(8) 0.3969(5) 0.1127(5) 0.0447(11) Uani d D 1 . . C
H92A 0.2637 0.3195 0.1180 0.054 Uiso calc R 1 . . H
H92B 0.1781 0.3936 0.0849 0.054 Uiso calc R 1 . . H
C102 0.1661(8) 0.4386(6) 0.1587(4) 0.0544(14) Uani d D 1 . . C
H10C 0.1026 0.3856 0.1667 0.065 Uiso calc R 1 . . H
H10D 0.2189 0.4431 0.1865 0.065 Uiso calc R 1 . . H
N1 0.3495(9) 0.1544(9) 0.0227(4) 0.034(3) Uani d . 1 . . N
O81 0.3913(10) 0.1084(11) -0.0143(5) 0.087(4) Uani d . 1 . . O
O91 0.2498(9) 0.2013(12) 0.0187(4) 0.079(4) Uani d . 1 . . O
O101 0.3997(8) 0.1622(8) 0.0620(4) 0.049(3) Uani d . 1 . . O
N2 0.1486(11) 0.1553(9) 0.2089(5) 0.047(3) Uani d . 1 . . N
O82 0.1091(10) 0.0922(11) 0.2412(5) 0.096(4) Uani d . 1 . . O
O92 0.2471(7) 0.1979(10) 0.2127(4) 0.051(3) Uani d . 1 . . O
O102 0.0882(8) 0.1656(8) 0.1684(4) 0.050(3) Uani d . 1 . . O
N3 0.6552(12) 0.6683(9) 0.2043(5) 0.045(3) Uani d . 1 . . N
O83 0.6104(10) 0.6202(11) 0.2393(5) 0.089(4) Uani d . 1 . . O
O93 0.7539(8) 0.7002(11) 0.2072(5) 0.075(4) Uani d . 1 . . O
O103 0.5941(8) 0.6702(8) 0.1644(4) 0.047(3) Uani d . 1 . . O
N4 0.8515(9) 0.6572(10) 0.0219(5) 0.038(3) Uani d . 1 . . N
O84 0.8882(10) 0.6058(11) -0.0136(5) 0.093(4) Uani d . 1 . . O
O94 0.7552(9) 0.7098(11) 0.0177(5) 0.083(4) Uani d . 1 . . O
O104 0.9054(8) 0.6668(8) 0.0596(4) 0.048(3) Uani d . 1 . . O

loop_
_atom_site_aniso_label
_atom_site_aniso_U_11
_atom_site_aniso_U_22
_atom_site_aniso_U_33
_atom_site_aniso_U_12
_atom_site_aniso_U_13
_atom_site_aniso_U_23
Co1 0.0332(6) 0.0257(5) 0.0360(8) 0.0004(10) -0.0024(6) 0.0005(12)
O11 0.050(2) 0.0328(19) 0.0463(17) 0.0023(14) 0.0010(16) -0.0095(16)
O21 0.055(2) 0.049(2) 0.093(3) -0.0063(16) 0.021(2) 0.007(2)
O31 0.081(2) 0.042(2) 0.080(3) -0.0006(19) 0.024(2) -0.008(2)
O41 0.0406(19) 0.0444(19) 0.0557(19) 0.0004(17) 0.0078(16) 0.0037(19)
O51 0.0429(17) 0.0358(17) 0.049(2) -0.0027(14) -0.0034(17) 0.0010(16)
O61 0.0419(18) 0.0522(18) 0.0444(17) -0.0064(18) -0.0072(14) 0.019(2)
O71 0.0379(17) 0.0556(19) 0.0408(16) 0.0032(17) -0.0140(14) -0.0089(18)
C11 0.060(4) 0.072(4) 0.054(3) -0.030(3) 0.023(3) -0.003(3)
C21 0.037(3) 0.069(4) 0.043(3) 0.005(3) 0.017(3) 0.008(3)
C31 0.097(5) 0.023(3) 0.170(8) 0.007(3) 0.031(5) -0.015(4)
C41 0.076(4) 0.043(3) 0.122(4) -0.009(3) 0.022(5) -0.003(5)
C51 0.051(3) 0.052(4) 0.077(4) 0.011(3) 0.011(3) -0.010(3)
C61 0.051(3) 0.051(4) 0.058(4) 0.021(3) 0.009(3) -0.014(3)
C71 0.059(4) 0.054(4) 0.063(4) -0.006(3) 0.022(3) 0.013(3)
C81 0.061(4) 0.052(4) 0.044(3) -0.007(3) 0.001(3) 0.006(3)
C91 0.055(3) 0.0256(19) 0.053(2) 0.013(2) 0.004(3) 0.000(4)
C101 0.074(4) 0.023(3) 0.067(4) 0.005(3) -0.006(3) -0.018(2)
Co2 0.0315(5) 0.0236(5) 0.0320(7) -0.0006(10) 0.0002(6) -0.0026(12)
O12 0.050(2) 0.0328(19) 0.0463(17) -0.0023(14) 0.0010(16) 0.0095(16)
O22 0.055(2) 0.049(2) 0.093(3) 0.0063(16) 0.021(2) -0.007(2)
O32 0.081(2) 0.042(2) 0.080(3) 0.0006(19) 0.024(2) 0.008(2)
O42 0.0406(19) 0.0444(19) 0.0557(19) -0.0004(17) 0.0078(16) -0.0037(19)
O52 0.0429(17) 0.0358(17) 0.049(2) 0.0027(14) -0.0034(17) -0.0010(16)
O62 0.0419(18) 0.0522(18) 0.0444(17) 0.0064(18) -0.0072(14) -0.019(2)
O72 0.0379(17) 0.0556(19) 0.0408(16) -0.0032(17) -0.0140(14) 0.0089(18)
C12 0.060(4) 0.072(4) 0.054(3) 0.030(3) 0.023(3) 0.003(3)
C22 0.037(3) 0.069(4) 0.043(3) -0.005(3) 0.017(3) -0.008(3)
C32 0.097(5) 0.023(3) 0.170(8) -0.007(3) 0.031(5) 0.015(4)
C42 0.076(4) 0.043(3) 0.122(4) 0.009(3) 0.022(5) 0.003(5)
C52 0.051(3) 0.052(4) 0.077(4) -0.011(3) 0.011(3) 0.010(3)
C62 0.051(3) 0.051(4) 0.058(4) -0.021(3) 0.009(3) 0.014(3)
C72 0.059(4) 0.054(4) 0.063(4) 0.006(3) 0.022(3) -0.013(3)
C82 0.061(4) 0.052(4) 0.044(3) 0.007(3) 0.001(3) -0.006(3)
C92 0.055(3) 0.0256(19) 0.053(2) -0.013(2) 0.004(3) 0.000(4)
C102 0.074(4) 0.023(3) 0.067(4) -0.005(3) -0.006(3) 0.018(2)
N1 0.028(6) 0.036(6) 0.038(7) -0.006(5) 0.009(5) 0.008(5)
O81 0.086(8) 0.130(9) 0.045(7) 0.053(7) 0.001(6) -0.026(7)
O91 0.064(8) 0.101(9) 0.073(8) 0.033(6) -0.028(6) -0.021(7)
O101 0.054(6) 0.048(6) 0.043(6) -0.005(5) -0.027(5) 0.004(5)
N2 0.074(9) 0.022(6) 0.044(7) -0.002(6) -0.024(6) 0.003(5)
O82 0.080(9) 0.132(10) 0.078(9) -0.045(7) -0.004(7) 0.030(8)
O92 0.034(6) 0.066(7) 0.054(6) -0.016(5) -0.016(4) 0.021(5)
O102 0.045(6) 0.053(6) 0.052(7) -0.002(5) -0.008(5) 0.019(5)
N3 0.062(8) 0.024(6) 0.050(8) -0.004(5) -0.004(7) -0.002(6)
O83 0.093(9) 0.125(10) 0.048(7) 0.002(7) 0.024(7) 0.011(7)
O93 0.032(6) 0.099(8) 0.093(10) -0.021(5) -0.016(5) 0.017(7)
O103 0.050(6) 0.049(6) 0.044(6) -0.009(5) -0.010(5) 0.012(5)
N4 0.023(6) 0.046(7) 0.044(7) 0.001(5) 0.010(5) -0.003(6)
O84 0.091(8) 0.131(9) 0.057(7) 0.042(7) -0.003(6) -0.057(7)
O94 0.080(8) 0.068(7) 0.100(9) 0.027(6) -0.039(6) -0.046(7)
O104 0.049(6) 0.049(6) 0.047(7) -0.006(5) -0.023(5) 0.009(5)

loop_
_atom_type_symbol
_atom_type_description
_atom_type_scat_dispersion_real
_atom_type_scat_dispersion_imag
_atom_type_scat_source
C C 0.0033 0.0016 'International Tables Vol C Tables 4.2.6.8 and 6.1.1.4'
H H 0.0000 0.0000 'International Tables Vol C Tables 4.2.6.8 and 6.1.1.4'
N N 0.0061 0.0033 'International Tables Vol C Tables 4.2.6.8 and 6.1.1.4'
O O 0.0106 0.0060 'International Tables Vol C Tables 4.2.6.8 and 6.1.1.4'
Co Co 0.3494 0.9721 'International Tables Vol C Tables 4.2.6.8 and 6.1.1.4'

loop_
_geom_angle_atom_site_label_1
_geom_angle_atom_site_label_2
_geom_angle_atom_site_label_3
_geom_angle
_geom_angle_publ_flag
O71 Co1 O61 172.8(2) no
O71 Co1 O21 91.8(3) no
O61 Co1 O21 91.0(3) no
O71 Co1 O11 85.5(3) no
O61 Co1 O11 89.0(3) no
O21 Co1 O11 72.1(2) no
O71 Co1 O31 99.3(3) no
O61 Co1 O31 87.9(3) no
O21 Co1 O31 71.0(2) no
O11 Co1 O31 142.9(3) no
O71 Co1 O51 91.5(3) no
O61 Co1 O51 82.6(3) no
O21 Co1 O51 146.4(3) no
O11 Co1 O51 74.8(2) no
O31 Co1 O51 141.0(2) no
O71 Co1 O41 83.4(3) no
O61 Co1 O41 98.5(3) no
O21 Co1 O41 140.9(2) no
O11 Co1 O41 145.2(2) no
O31 Co1 O41 71.6(2) no
O51 Co1 O41 72.6(2) no
C11 O11 C101 113.6(6) no
C11 O11 Co1 114.8(5) no
C101 O11 Co1 113.4(5) no
C31 O21 C21 122.2(7) no
C31 O21 Co1 118.5(6) no
C21 O21 Co1 118.8(5) no
C41 O31 C51 115.6(7) no
C41 O31 Co1 117.2(5) no
C51 O31 Co1 116.7(5) no
C61 O41 C71 114.0(6) no
C61 O41 Co1 114.5(5) no
C71 O41 Co1 114.9(5) no
C81 O51 C91 114.8(7) no
C81 O51 Co1 112.6(5) no
C91 O51 Co1 111.9(4) no
Co1 O61 H1W 121.9 no
Co1 O61 H2W 125.8 no
H1W O61 H2W 106.9 no
Co1 O71 H3W 120.3 no
Co1 O71 H4W 138.7 no
H3W O71 H4W 99.3 no
O11 C11 C21 107.4(7) no
O11 C11 H11A 110.2 no
C21 C11 H11A 110.2 no
O11 C11 H11B 110.2 no
C21 C11 H11B 110.2 no
H11A C11 H11B 108.5 no
O21 C21 C11 108.0(7) no
O21 C21 H21A 110.1 no
C11 C21 H21A 110.1 no
O21 C21 H21B 110.1 no
C11 C21 H21B 110.1 no
H21A C21 H21B 108.4 no
O21 C31 C41 118.4(9) no
O21 C31 H31A 107.7 no
C41 C31 H31A 107.7 no
O21 C31 H31B 107.7 no
C41 C31 H31B 107.7 no
H31A C31 H31B 107.1 no
C31 C41 O31 111.8(8) no
C31 C41 H41A 109.3 no
O31 C41 H41A 109.3 no
C31 C41 H41B 109.3 no
O31 C41 H41B 109.3 no
H41A C41 H41B 107.9 no
O31 C51 C61 108.3(7) no
O31 C51 H51A 110.0 no
C61 C51 H51A 110.0 no
O31 C51 H51B 110.0 no
C61 C51 H51B 110.0 no
H51A C51 H51B 108.4 no
O41 C61 C51 107.1(7) no
O41 C61 H61A 110.3 no
C51 C61 H61A 110.3 no
O41 C61 H61B 110.3 no
C51 C61 H61B 110.3 no
H61A C61 H61B 108.6 no
O41 C71 C81 106.2(7) no
O41 C71 H71A 110.5 no
C81 C71 H71A 110.5 no
O41 C71 H71B 110.5 no
C81 C71 H71B 110.5 no
H71A C71 H71B 108.7 no
O51 C81 C71 108.6(7) no
O51 C81 H81A 110.0 no
C71 C81 H81A 110.0 no
O51 C81 H81B 110.0 no
C71 C81 H81B 110.0 no
H81A C81 H81B 108.4 no
O51 C91 C101 106.9(6) no
O51 C91 H91A 110.3 no
C101 C91 H91A 110.3 no
O51 C91 H91B 110.3 no
C101 C91 H91B 110.3 no
H91A C91 H91B 108.6 no
O11 C101 C91 105.0(7) no
O11 C101 H10A 110.7 no
C91 C101 H10A 110.7 no
O11 C101 H10B 110.7 no
C91 C101 H10B 110.7 no
H10A C101 H10B 108.8 no
O62 Co2 O72 172.80(18) no
O62 Co2 O22 90.6(3) no
O72 Co2 O22 92.7(3) no
O62 Co2 O12 89.8(3) no
O72 Co2 O12 85.0(3) no
O22 Co2 O12 72.3(2) no
O62 Co2 O32 90.3(3) no
O72 Co2 O32 96.8(3) no
O22 Co2 O32 71.7(2) no
O12 Co2 O32 144.0(3) no
O62 Co2 O42 97.9(3) no
O72 Co2 O42 83.4(3) no
O22 Co2 O42 141.7(3) no
O12 Co2 O42 144.5(2) no
O32 Co2 O42 71.0(2) no
O62 Co2 O52 81.4(3) no
O72 Co2 O52 92.4(3) no
O22 Co2 O52 145.7(3) no
O12 Co2 O52 74.4(2) no
O32 Co2 O52 141.1(2) no
O42 Co2 O52 72.7(2) no
C102 O12 C12 114.2(6) no
C102 O12 Co2 112.7(5) no
C12 O12 Co2 113.7(5) no
C32 O22 C22 121.9(7) no
C32 O22 Co2 116.3(6) no
C22 O22 Co2 118.3(5) no
C52 O32 C42 117.1(7) no
C52 O32 Co2 118.8(6) no
C42 O32 Co2 118.4(5) no
C62 O42 C72 115.4(6) no
C62 O42 Co2 114.6(5) no
C72 O42 Co2 116.0(5) no
C82 O52 C92 113.2(7) no
C82 O52 Co2 111.7(5) no
C92 O52 Co2 110.8(4) no
Co2 O62 H5W 130.9 no
Co2 O62 H6W 109.1 no
H5W O62 H6W 102.1 no
Co2 O72 H7W 130.7 no
Co2 O72 H8W 103.3 no
H7W O72 H8W 104.7 no
O12 C12 C22 107.7(8) no
O12 C12 H12A 110.2 no
C22 C12 H12A 110.2 no
O12 C12 H12B 110.2 no
C22 C12 H12B 110.2 no
H12A C12 H12B 108.5 no
O22 C22 C12 108.2(8) no
O22 C22 H22A 110.1 no
C12 C22 H22A 110.1 no
O22 C22 H22B 110.1 no
C12 C22 H22B 110.1 no
H22A C22 H22B 108.4 no
O22 C32 C42 120.1(9) no
O22 C32 H32A 107.3 no
C42 C32 H32A 107.3 no
O22 C32 H32B 107.3 no
C42 C32 H32B 107.3 no
H32A C32 H32B 106.9 no
O32 C42 C32 110.8(8) no
O32 C42 H42A 109.5 no
C32 C42 H42A 109.5 no
O32 C42 H42B 109.5 no
C32 C42 H42B 109.5 no
H42A C42 H42B 108.1 no
O32 C52 C62 107.2(7) no
O32 C52 H52A 110.3 no
C62 C52 H52A 110.3 no
O32 C52 H52B 110.3 no
C62 C52 H52B 110.3 no
H52A C52 H52B 108.5 no
O42 C62 C52 110.2(7) no
O42 C62 H62A 109.6 no
C52 C62 H62A 109.6 no
O42 C62 H62B 109.6 no
C52 C62 H62B 109.6 no
H62A C62 H62B 108.1 no
O42 C72 C82 106.7(7) no
O42 C72 H72A 110.4 no
C82 C72 H72A 110.4 no
O42 C72 H72B 110.4 no
C82 C72 H72B 110.4 no
H72A C72 H72B 108.6 no
O52 C82 C72 107.8(7) no
O52 C82 H82A 110.2 no
C72 C82 H82A 110.2 no
O52 C82 H82B 110.2 no
C72 C82 H82B 110.2 no
H82A C82 H82B 108.5 no
O52 C92 C102 106.4(7) no
O52 C92 H92A 110.5 no
C102 C92 H92A 110.5 no
O52 C92 H92B 110.5 no
C102 C92 H92B 110.5 no
H92A C92 H92B 108.6 no
O12 C102 C92 105.4(6) no
O12 C102 H10C 110.7 no
C92 C102 H10C 110.7 no
O12 C102 H10D 110.7 no
C92 C102 H10D 110.7 no
H10C C102 H10D 108.8 no
O101 N1 O81 124.6(12) no
O101 N1 O91 118.0(12) no
O81 N1 O91 117.3(13) no
O82 N2 O92 120.6(13) no
O82 N2 O102 117.7(13) no
O92 N2 O102 121.3(12) no
O93 N3 O83 119.1(15) no
O93 N3 O103 124.4(13) no
O83 N3 O103 116.1(13) no
O104 N4 O84 123.4(12) no
O104 N4 O94 118.7(12) no
O84 N4 O94 117.7(14) no

loop_
_geom_bond_atom_site_label_1
_geom_bond_atom_site_label_2
_geom_bond_site_symmetry_2
_geom_bond_distance
_geom_bond_publ_flag
Co1 O71 . 2.057(8) no
Co1 O61 . 2.081(8) no
Co1 O21 . 2.182(6) no
Co1 O11 . 2.183(6) no
Co1 O31 . 2.218(6) no
Co1 O51 . 2.220(5) no
Co1 O41 . 2.238(7) no
O11 C11 . 1.404(8) no
O11 C101 . 1.427(7) no
O21 C31 . 1.334(8) no
O21 C21 . 1.379(9) no
O31 C41 . 1.394(8) no
O31 C51 . 1.399(8) no
O41 C61 . 1.406(8) no
O41 C71 . 1.418(9) no
O51 C81 . 1.381(8) no
O51 C91 . 1.424(8) no
O61 H1W . 0.758 no
O61 H2W . 0.791 no
O71 H3W . 0.817 no
O71 H4W . 0.804 no
C11 C21 . 1.509(9) no
C11 H11A . 0.9700 no
C11 H11B . 0.9700 no
C21 H21A . 0.9700 no
C21 H21B . 0.9700 no
C31 C41 . 1.384(11) no
C31 H31A . 0.9700 no
C31 H31B . 0.9700 no
C41 H41A . 0.9700 no
C41 H41B . 0.9700 no
C51 C61 . 1.491(9) no
C51 H51A . 0.9700 no
C51 H51B . 0.9700 no
C61 H61A . 0.9700 no
C61 H61B . 0.9700 no
C71 C81 . 1.503(10) no
C71 H71A . 0.9700 no
C71 H71B . 0.9700 no
C81 H81A . 0.9700 no
C81 H81B . 0.9700 no
C91 C101 . 1.541(10) no
C91 H91A . 0.9700 no
C91 H91B . 0.9700 no
C101 H10A . 0.9700 no
C101 H10B . 0.9700 no
Co2 O62 . 2.062(8) no
Co2 O72 . 2.063(8) no
Co2 O22 . 2.187(6) no
Co2 O12 . 2.199(6) no
Co2 O32 . 2.217(6) no
Co2 O42 . 2.219(7) no
Co2 O52 . 2.241(5) no
O12 C102 . 1.411(8) no
O12 C12 . 1.420(9) no
O22 C32 . 1.326(8) no
O22 C22 . 1.383(9) no
O32 C52 . 1.379(8) no
O32 C42 . 1.392(8) no
O42 C62 . 1.377(8) no
O42 C72 . 1.423(8) no
O52 C82 . 1.408(8) no
O52 C92 . 1.423(8) no
O62 H5W . 0.790 no
O62 H6W . 0.797 no
O72 H7W . 0.780 no
O72 H8W . 0.772 no
C12 C22 . 1.489(9) no
C12 H12A . 0.9700 no
C12 H12B . 0.9700 no
C22 H22A . 0.9700 no
C22 H22B . 0.9700 no
C32 C42 . 1.409(10) no
C32 H32A . 0.9700 no
C32 H32B . 0.9700 no
C42 H42A . 0.9700 no
C42 H42B . 0.9700 no
C52 C62 . 1.479(9) no
C52 H52A . 0.9700 no
C52 H52B . 0.9700 no
C62 H62A . 0.9700 no
C62 H62B . 0.9700 no
C72 C82 . 1.501(9) no
C72 H72A . 0.9700 no
C72 H72B . 0.9700 no
C82 H82A . 0.9700 no
C82 H82B . 0.9700 no
C92 C102 . 1.531(10) no
C92 H92A . 0.9700 no
C92 H92B . 0.9700 no
C102 H10C . 0.9700 no
C102 H10D . 0.9700 no
N1 O101 . 1.217(15) no
N1 O81 . 1.233(15) no
N1 O91 . 1.264(13) no
N2 O82 . 1.226(16) no
N2 O92 . 1.230(13) no
N2 O102 . 1.306(16) no
N3 O93 . 1.187(14) no
N3 O83 . 1.214(16) no
N3 O103 . 1.292(15) no
N4 O104 . 1.203(15) no
N4 O84 . 1.206(15) no
N4 O94 . 1.259(13) no

loop_
_geom_torsion_atom_site_label_1
_geom_torsion_atom_site_label_2
_geom_torsion_atom_site_label_3
_geom_torsion_atom_site_label_4
_geom_torsion
_geom_torsion_publ_flag
O71 Co1 O11 C11 -115.8(6) no
O61 Co1 O11 C11 68.9(6) no
O21 Co1 O11 C11 -22.4(6) no
O31 Co1 O11 C11 -16.2(9) no
O51 Co1 O11 C11 151.5(6) no
O41 Co1 O11 C11 172.5(7) no
O71 Co1 O11 C101 111.4(6) no
O61 Co1 O11 C101 -63.9(6) no
O21 Co1 O11 C101 -155.2(6) no
O31 Co1 O11 C101 -149.1(6) no
O51 Co1 O11 C101 18.6(6) no
O41 Co1 O11 C101 39.7(8) no
O71 Co1 O21 C31 -92.2(9) no
O61 Co1 O21 C31 94.4(9) no
O11 Co1 O21 C31 -176.9(9) no
O31 Co1 O21 C31 7.0(8) no
O51 Co1 O21 C31 172.3(8) no
O41 Co1 O21 C31 -10.4(11) no
O71 Co1 O21 C21 79.4(8) no
O61 Co1 O21 C21 -94.0(7) no
O11 Co1 O21 C21 -5.3(7) no
O31 Co1 O21 C21 178.6(8) no
O51 Co1 O21 C21 -16.1(11) no
O41 Co1 O21 C21 161.2(7) no
O71 Co1 O31 C41 74.0(9) no
O61 Co1 O31 C41 -106.5(9) no
O21 Co1 O31 C41 -14.8(9) no
O11 Co1 O31 C41 -21.0(11) no
O51 Co1 O31 C41 178.1(9) no
O41 Co1 O31 C41 153.8(9) no
O71 Co1 O31 C51 -69.4(6) no
O61 Co1 O31 C51 110.1(6) no
O21 Co1 O31 C51 -158.2(6) no
O11 Co1 O31 C51 -164.4(6) no
O51 Co1 O31 C51 34.7(9) no
O41 Co1 O31 C51 10.4(6) no
O71 Co1 O41 C61 121.6(6) no
O61 Co1 O41 C61 -65.3(6) no
O21 Co1 O41 C61 36.9(8) no
O11 Co1 O41 C61 -166.0(6) no
O31 Co1 O41 C61 19.5(6) no
O51 Co1 O41 C61 -144.7(6) no
O71 Co1 O41 C71 -103.5(6) no
O61 Co1 O41 C71 69.5(6) no
O21 Co1 O41 C71 171.7(6) no
O11 Co1 O41 C71 -31.1(8) no
O31 Co1 O41 C71 154.4(6) no
O51 Co1 O41 C71 -9.9(6) no
O71 Co1 O51 C81 61.1(6) no
O61 Co1 O51 C81 -122.9(6) no
O21 Co1 O51 C81 156.6(7) no
O11 Co1 O51 C81 146.1(6) no
O31 Co1 O51 C81 -45.7(8) no
O41 Co1 O51 C81 -21.5(5) no
O71 Co1 O51 C91 -70.0(7) no
O61 Co1 O51 C91 106.0(7) no
O21 Co1 O51 C91 25.6(10) no
O11 Co1 O51 C91 15.0(7) no
O31 Co1 O51 C91 -176.8(7) no
O41 Co1 O51 C91 -152.6(7) no
C101 O11 C11 C21 176.5(8) no
Co1 O11 C11 C21 43.8(9) no
C31 O21 C21 C11 -159.8(10) no
Co1 O21 C21 C11 29.0(11) no
O11 C11 C21 O21 -45.6(11) no
C21 O21 C31 C41 -169.8(12) no
Co1 O21 C31 C41 1.5(16) no
O21 C31 C41 O31 -14.1(19) no
C51 O31 C41 C31 164.0(12) no
Co1 O31 C41 C31 20.2(16) no
C41 O31 C51 C61 179.9(9) no
Co1 O31 C51 C61 -36.1(10) no
C71 O41 C61 C51 -179.0(9) no
Co1 O41 C61 C51 -43.8(10) no
O31 C51 C61 O41 50.7(11) no
C61 O41 C71 C81 171.1(8) no
Co1 O41 C71 C81 36.1(9) no
C91 O51 C81 C71 177.6(8) no
Co1 O51 C81 C71 48.0(9) no
O41 C71 C81 O51 -54.5(10) no
C81 O51 C91 C101 -173.0(8) no
Co1 O51 C91 C101 -43.0(9) no
C11 O11 C101 C91 -179.1(8) no
Co1 O11 C101 C91 -45.7(8) no
O51 C91 C101 O11 57.6(10) no
O62 Co2 O12 C102 -62.8(6) no
O72 Co2 O12 C102 112.1(6) no
O22 Co2 O12 C102 -153.5(6) no
O32 Co2 O12 C102 -153.1(6) no
O42 Co2 O12 C102 40.7(8) no
O52 Co2 O12 C102 18.3(6) no
O62 Co2 O12 C12 69.2(6) no
O72 Co2 O12 C12 -115.9(6) no
O22 Co2 O12 C12 -21.5(6) no
O32 Co2 O12 C12 -21.0(9) no
O42 Co2 O12 C12 172.7(6) no
O52 Co2 O12 C12 150.3(6) no
O62 Co2 O22 C32 104.7(9) no
O72 Co2 O22 C32 -81.7(9) no
O12 Co2 O22 C32 -165.6(9) no
O32 Co2 O22 C32 14.6(8) no
O42 Co2 O22 C32 1.1(11) no
O52 Co2 O22 C32 -179.8(8) no
O62 Co2 O22 C22 -96.2(7) no
O72 Co2 O22 C22 77.3(7) no
O12 Co2 O22 C22 -6.6(7) no
O32 Co2 O22 C22 173.7(8) no
O42 Co2 O22 C22 160.1(7) no
O52 Co2 O22 C22 -20.8(10) no
O62 Co2 O32 C52 106.2(7) no
O72 Co2 O32 C52 -72.7(6) no
O22 Co2 O32 C52 -163.3(7) no
O12 Co2 O32 C52 -163.7(7) no
O42 Co2 O32 C52 7.9(6) no
O52 Co2 O32 C52 29.7(9) no
O62 Co2 O32 C42 -101.2(10) no
O72 Co2 O32 C42 79.9(10) no
O22 Co2 O32 C42 -10.7(10) no
O12 Co2 O32 C42 -11.1(12) no
O42 Co2 O32 C42 160.5(10) no
O52 Co2 O32 C42 -177.8(10) no
O62 Co2 O42 C62 -68.1(6) no
O72 Co2 O42 C62 119.0(6) no
O22 Co2 O42 C62 33.1(9) no
O12 Co2 O42 C62 -169.1(6) no
O32 Co2 O42 C62 19.5(6) no
O52 Co2 O42 C62 -146.4(6) no
O62 Co2 O42 C72 70.4(6) no
O72 Co2 O42 C72 -102.5(6) no
O22 Co2 O42 C72 171.5(6) no
O12 Co2 O42 C72 -30.6(9) no
O32 Co2 O42 C72 157.9(6) no
O52 Co2 O42 C72 -8.0(6) no
O62 Co2 O52 C82 -124.1(6) no
O72 Co2 O52 C82 59.4(6) no
O22 Co2 O52 C82 157.6(6) no
O12 Co2 O52 C82 143.6(6) no
O32 Co2 O52 C82 -44.5(8) no
O42 Co2 O52 C82 -23.0(5) no
O62 Co2 O52 C92 108.6(7) no
O72 Co2 O52 C92 -67.9(7) no
O22 Co2 O52 C92 30.3(9) no
O12 Co2 O52 C92 16.3(7) no
O32 Co2 O52 C92 -171.8(7) no
O42 Co2 O52 C92 -150.3(7) no
C102 O12 C12 C22 175.3(8) no
Co2 O12 C12 C22 44.0(9) no
C32 O22 C22 C12 -171.0(10) no
Co2 O22 C22 C12 31.2(10) no
O12 C12 C22 O22 -47.5(11) no
C22 O22 C32 C42 -176.1(13) no
Co2 O22 C32 C42 -17.9(17) no
C52 O32 C42 C32 158.5(12) no
Co2 O32 C42 C32 5.5(17) no
O22 C32 C42 O32 8(2) no
C42 O32 C52 C62 176.3(10) no
Co2 O32 C52 C62 -30.8(10) no
C72 O42 C62 C52 179.0(9) no
Co2 O42 C62 C52 -42.3(10) no
O32 C52 C62 O42 46.3(11) no
C62 O42 C72 C82 173.0(7) no
Co2 O42 C72 C82 34.8(9) no
C92 O52 C82 C72 174.7(7) no
Co2 O52 C82 C72 48.8(8) no
O42 C72 C82 O52 -53.9(10) no
C82 O52 C92 C102 -171.5(8) no
Co2 O52 C92 C102 -45.1(9) no
C12 O12 C102 C92 -178.6(8) no
Co2 O12 C102 C92 -46.8(8) no
O52 C92 C102 O12 60.4(10) no
